data_7047627
loop_
_publ_author_name
'\<Skoch, Karel'
'C\'isa\<rov\'a, Ivana'
'Uhl\'ik, Filip'
'\<St\<epni\<cka, Petr'

_publ_section_title
;
 Comparing the reactivity of isomeric phosphinoferrocene nitrile and
 isocyanide in Pd(ii) complexes: synthesis of simple coordination
 compounds vs. preparation of P-chelated insertion products and
 Fischer-type carbenes.
;
_journal_issue 45
_journal_name_full 'Dalton transactions (Cambridge, England : 2003)'
_journal_page_first 16082
_journal_page_last 16101
_journal_paper_doi 10.1039/c8dt03564d
_journal_volume 47
_journal_year 2018
_chemical_formula_moiety 'C46 H36 Cl2 Fe2 N2 P2 Pd'
_chemical_formula_sum 'C46 H36 Cl2 Fe2 N2 P2 Pd'
_chemical_formula_weight 967.71
_space_group_crystal_system triclinic
_space_group_IT_number 2
_space_group_name_Hall '-P 1'
_space_group_name_H-M_alt 'P -1'
_symmetry_space_group_name_Hall '-P 1'
_symmetry_space_group_name_H-M 'P -1'
_atom_sites_solution_hydrogens geom
_audit_creation_method SHELXL-2014/7
_audit_update_record
;
2018-07-23 deposited with the CCDC.
2018-09-21 downloaded from the CCDC.
;
_cell_angle_alpha 82.150(2)
_cell_angle_beta 74.759(2)
_cell_angle_gamma 85.368(2)
_cell_formula_units_Z 1
_cell_length_a 8.9445(4)
_cell_length_b 10.0660(4)
_cell_length_c 11.2913(4)
_cell_measurement_reflns_used 6703
_cell_measurement_temperature 150(2)
_cell_measurement_theta_max 27.53
_cell_measurement_theta_min 2.61
_cell_volume 970.60(7)
_computing_cell_refinement 'SAINT V8.37A (Bruker AXS Inc., 2015)'
_computing_data_collection 'Bruker Instrument Service v2016.1.0.1'
_computing_data_reduction 'SAINT V8.37A (Bruker AXS Inc., 2015)'
_computing_molecular_graphics 'PLATON (Spek, 2003)'
_computing_publication_material 'PLATON (Spek, 2003)'
_computing_structure_refinement 'SHELXL-2014/7 (Sheldrick, 2014)'
_computing_structure_solution 'XT, VERSION 2014/5'
_diffrn_ambient_temperature 150(2)
_diffrn_measured_fraction_theta_full 1.000
_diffrn_measured_fraction_theta_max 0.998
_diffrn_measurement_device_type 'Bruker APEX-II CCD'
_diffrn_measurement_method '\f and \w scans'
_diffrn_radiation_monochromator graphite
_diffrn_radiation_source 'fine-focus sealed tube'
_diffrn_radiation_type MoK\a
_diffrn_radiation_wavelength 0.71073
_diffrn_reflns_av_R_equivalents 0.0256
_diffrn_reflns_av_unetI/netI 0.0340
_diffrn_reflns_Laue_measured_fraction_full 1.000
_diffrn_reflns_Laue_measured_fraction_max 0.998
_diffrn_reflns_limit_h_max 11
_diffrn_reflns_limit_h_min -11
_diffrn_reflns_limit_k_max 11
_diffrn_reflns_limit_k_min -13
_diffrn_reflns_limit_l_max 14
_diffrn_reflns_limit_l_min -14
_diffrn_reflns_number 14623
_diffrn_reflns_point_group_measured_fraction_full 1.000
_diffrn_reflns_point_group_measured_fraction_max 0.998
_diffrn_reflns_theta_full 25.242
_diffrn_reflns_theta_max 27.551
_diffrn_reflns_theta_min 1.883
_exptl_absorpt_coefficient_mu 1.453
_exptl_absorpt_correction_T_max 0.92
_exptl_absorpt_correction_T_min 0.65
_exptl_absorpt_correction_type numerical
_exptl_absorpt_process_details 'SADABS-2014/5 - Bruker AXS'
_exptl_crystal_colour orange
_exptl_crystal_density_diffrn 1.656
_exptl_crystal_description prism
_exptl_crystal_F_000 488
_exptl_crystal_size_max 0.39
_exptl_crystal_size_mid 0.10
_exptl_crystal_size_min 0.06
_refine_diff_density_max 1.093
_refine_diff_density_min -0.726
_refine_diff_density_rms 0.082
_refine_ls_extinction_method none
_refine_ls_goodness_of_fit_ref 1.038
_refine_ls_hydrogen_treatment constr
_refine_ls_matrix_type full
_refine_ls_number_parameters 250
_refine_ls_number_reflns 4468
_refine_ls_number_restraints 0
_refine_ls_restrained_S_all 1.038
_refine_ls_R_factor_all 0.0396
_refine_ls_R_factor_gt 0.0290
_refine_ls_shift/su_max 0.001
_refine_ls_shift/su_mean 0.000
_refine_ls_structure_factor_coef Fsqd
_refine_ls_weighting_details 'w=1/[\s^2^(Fo^2^)+(0.0200P)^2^+1.0703P] where P=(Fo^2^+2Fc^2^)/3'
_refine_ls_weighting_scheme calc
_refine_ls_wR_factor_gt 0.0572
_refine_ls_wR_factor_ref 0.0607
_reflns_Friedel_coverage 0.000
_reflns_number_gt 3791
_reflns_number_total 4468
_reflns_threshold_expression 'I > 2\s(I)'
_cod_data_source_file c8dt03564d6.cif
_cod_data_source_block jh5
_cod_depositor_comments 'Adding full bibliography for 7047627--7047638.cif.'
_cod_database_code 7047627
_shelx_shelxl_version_number 2014/7
_shelx_space_group_comment
;
The symmetry employed for this shelxl refinement is uniquely defined
by the following loop, which should always be used as a source of
symmetry information in preference to the above space-group names.
They are only intended as comments.
;
_shelx_estimated_absorpt_t_min 0.601
_shelx_estimated_absorpt_t_max 0.918

loop_
_space_group_symop_operation_xyz
'x, y, z'
'-x, -y, -z'

loop_
_atom_site_label
_atom_site_type_symbol
_atom_site_fract_x
_atom_site_fract_y
_atom_site_fract_z
_atom_site_U_iso_or_equiv
_atom_site_adp_type
_atom_site_occupancy
_atom_site_site_symmetry_order
_atom_site_calc_flag
_atom_site_refinement_flags_posn
_atom_site_refinement_flags_adp
_atom_site_refinement_flags_occupancy
Pd Pd 0.5000 0.5000 0.5000 0.01256(7) Uani 1 2 d S . P
Fe Fe 0.77134(4) 0.73713(3) 0.68177(3) 0.01492(8) Uani 1 1 d . . .
Cl Cl 0.75502(7) 0.42625(7) 0.47335(6) 0.03017(16) Uani 1 1 d . . .
P P 0.48356(6) 0.52595(6) 0.70470(5) 0.01225(12) Uani 1 1 d . . .
N1 N 0.8825(3) 1.0831(2) 0.7873(2) 0.0318(5) Uani 1 1 d . . .
C1 C 0.8289(3) 0.9316(2) 0.6378(2) 0.0203(5) Uani 1 1 d . . .
C2 C 0.6817(3) 0.9166(2) 0.6147(2) 0.0231(5) Uani 1 1 d . . .
H2 H 0.5859 0.9600 0.6518 0.028 Uiso 1 1 calc R U .
C3 C 0.7059(3) 0.8244(3) 0.5257(2) 0.0254(6) Uani 1 1 d . . .
H3 H 0.6285 0.7960 0.4923 0.030 Uiso 1 1 calc R U .
C4 C 0.8652(3) 0.7823(3) 0.4955(2) 0.0250(6) Uani 1 1 d . . .
H4 H 0.9122 0.7205 0.4384 0.030 Uiso 1 1 calc R U .
C5 C 0.9426(3) 0.8473(2) 0.5643(2) 0.0222(5) Uani 1 1 d . . .
H5 H 1.0498 0.8369 0.5621 0.027 Uiso 1 1 calc R U .
C6 C 0.6432(3) 0.5736(2) 0.75685(19) 0.0141(5) Uani 1 1 d . . .
C7 C 0.8055(3) 0.5344(2) 0.7190(2) 0.0163(5) Uani 1 1 d . . .
H7 H 0.8511 0.4738 0.6605 0.020 Uiso 1 1 calc R U .
C8 C 0.8856(3) 0.6021(2) 0.7846(2) 0.0187(5) Uani 1 1 d . . .
H8 H 0.9941 0.5946 0.7774 0.022 Uiso 1 1 calc R U .
C9 C 0.7758(3) 0.6826(2) 0.8624(2) 0.0195(5) Uani 1 1 d . . .
H9 H 0.7985 0.7382 0.9164 0.023 Uiso 1 1 calc R U .
C10 C 0.6272(3) 0.6666(2) 0.8465(2) 0.0164(5) Uani 1 1 d . . .
H10 H 0.5330 0.7095 0.8877 0.020 Uiso 1 1 calc R U .
C11 C 0.8572(3) 1.0153(2) 0.7223(2) 0.0230(5) Uani 1 1 d . . .
C12 C 0.4326(3) 0.3598(2) 0.78368(19) 0.0140(5) Uani 1 1 d . . .
C13 C 0.5353(3) 0.2738(2) 0.8333(2) 0.0188(5) Uani 1 1 d . . .
H13 H 0.6333 0.3036 0.8336 0.023 Uiso 1 1 calc R U .
C14 C 0.4947(3) 0.1439(3) 0.8825(2) 0.0243(5) Uani 1 1 d . . .
H14 H 0.5653 0.0847 0.9163 0.029 Uiso 1 1 calc R U .
C15 C 0.3523(3) 0.0998(2) 0.8827(2) 0.0234(5) Uani 1 1 d . . .
H15 H 0.3250 0.0110 0.9173 0.028 Uiso 1 1 calc R U .
C16 C 0.2494(3) 0.1849(2) 0.8325(2) 0.0199(5) Uani 1 1 d . . .
H16 H 0.1515 0.1545 0.8326 0.024 Uiso 1 1 calc R U .
C17 C 0.2891(3) 0.3138(2) 0.7825(2) 0.0176(5) Uani 1 1 d . . .
H17 H 0.2191 0.3718 0.7470 0.021 Uiso 1 1 calc R U .
C18 C 0.3293(2) 0.6390(2) 0.7798(2) 0.0145(5) Uani 1 1 d . . .
C19 C 0.3009(3) 0.7632(2) 0.7165(2) 0.0173(5) Uani 1 1 d . . .
H19 H 0.3560 0.7850 0.6326 0.021 Uiso 1 1 calc R U .
C20 C 0.1931(3) 0.8550(2) 0.7749(2) 0.0223(5) Uani 1 1 d . . .
H20 H 0.1735 0.9393 0.7311 0.027 Uiso 1 1 calc R U .
C21 C 0.1132(3) 0.8242(3) 0.8977(2) 0.0244(6) Uani 1 1 d . . .
H21 H 0.0390 0.8874 0.9377 0.029 Uiso 1 1 calc R U .
C22 C 0.1415(3) 0.7016(3) 0.9618(2) 0.0242(6) Uani 1 1 d . . .
H22 H 0.0875 0.6810 1.0461 0.029 Uiso 1 1 calc R U .
C23 C 0.2488(3) 0.6086(2) 0.9030(2) 0.0185(5) Uani 1 1 d . . .
H23 H 0.2673 0.5240 0.9469 0.022 Uiso 1 1 calc R U .

loop_
_atom_site_aniso_label
_atom_site_aniso_U_11
_atom_site_aniso_U_22
_atom_site_aniso_U_33
_atom_site_aniso_U_23
_atom_site_aniso_U_13
_atom_site_aniso_U_12
Pd 0.01230(12) 0.01506(13) 0.01075(12) -0.00315(9) -0.00285(9) -0.00085(9)
Fe 0.01569(17) 0.01640(18) 0.01260(16) -0.00106(13) -0.00239(13) -0.00545(13)
Cl 0.0186(3) 0.0493(4) 0.0286(3) -0.0223(3) -0.0111(3) 0.0103(3)
P 0.0118(3) 0.0139(3) 0.0116(3) -0.0027(2) -0.0029(2) -0.0019(2)
N1 0.0239(12) 0.0296(13) 0.0441(14) -0.0135(11) -0.0084(10) -0.0002(10)
C1 0.0229(13) 0.0144(12) 0.0220(12) 0.0021(9) -0.0037(10) -0.0056(10)
C2 0.0234(13) 0.0200(13) 0.0249(13) 0.0042(10) -0.0070(10) -0.0034(10)
C3 0.0331(15) 0.0275(14) 0.0171(12) 0.0059(10) -0.0111(11) -0.0105(11)
C4 0.0329(14) 0.0258(14) 0.0135(11) 0.0011(10) -0.0004(10) -0.0094(11)
C5 0.0222(13) 0.0219(13) 0.0193(12) 0.0020(10) 0.0006(10) -0.0086(10)
C6 0.0157(11) 0.0156(11) 0.0116(10) -0.0006(8) -0.0036(9) -0.0049(9)
C7 0.0173(11) 0.0146(12) 0.0174(11) -0.0003(9) -0.0054(9) -0.0029(9)
C8 0.0165(11) 0.0224(13) 0.0189(12) 0.0016(10) -0.0083(9) -0.0056(9)
C9 0.0233(12) 0.0236(13) 0.0135(11) -0.0019(9) -0.0058(9) -0.0095(10)
C10 0.0180(11) 0.0196(12) 0.0120(11) -0.0020(9) -0.0028(9) -0.0055(9)
C11 0.0166(12) 0.0199(13) 0.0311(14) -0.0016(11) -0.0039(10) -0.0024(10)
C12 0.0151(11) 0.0150(11) 0.0118(10) -0.0041(9) -0.0013(9) -0.0030(9)
C13 0.0171(12) 0.0197(13) 0.0199(12) -0.0019(9) -0.0045(9) -0.0036(9)
C14 0.0244(13) 0.0219(14) 0.0267(13) 0.0015(10) -0.0091(11) -0.0008(10)
C15 0.0306(14) 0.0164(13) 0.0230(13) 0.0001(10) -0.0055(11) -0.0080(10)
C16 0.0182(12) 0.0200(13) 0.0223(12) -0.0055(10) -0.0030(10) -0.0078(10)
C17 0.0171(11) 0.0215(13) 0.0148(11) -0.0028(9) -0.0047(9) -0.0020(9)
C18 0.0113(10) 0.0182(12) 0.0159(11) -0.0078(9) -0.0036(9) -0.0019(9)
C19 0.0170(11) 0.0175(12) 0.0183(11) -0.0035(9) -0.0047(9) -0.0042(9)
C20 0.0218(12) 0.0156(12) 0.0324(14) -0.0073(10) -0.0098(11) -0.0010(10)
C21 0.0182(12) 0.0232(14) 0.0345(14) -0.0180(11) -0.0045(11) 0.0001(10)
C22 0.0201(12) 0.0317(15) 0.0205(12) -0.0111(11) -0.0002(10) -0.0031(11)
C23 0.0178(12) 0.0216(13) 0.0169(11) -0.0042(9) -0.0044(9) -0.0025(9)

loop_
_atom_type_symbol
_atom_type_description
_atom_type_scat_dispersion_real
_atom_type_scat_dispersion_imag
_atom_type_scat_source
C C 0.0033 0.0016 'International Tables Vol C Tables 4.2.6.8 and 6.1.1.4'
H H 0.0000 0.0000 'International Tables Vol C Tables 4.2.6.8 and 6.1.1.4'
N N 0.0061 0.0033 'International Tables Vol C Tables 4.2.6.8 and 6.1.1.4'
P P 0.1023 0.0942 'International Tables Vol C Tables 4.2.6.8 and 6.1.1.4'
Cl Cl 0.1484 0.1585 'International Tables Vol C Tables 4.2.6.8 and 6.1.1.4'
Fe Fe 0.3463 0.8444 'International Tables Vol C Tables 4.2.6.8 and 6.1.1.4'
Pd Pd -0.9988 1.0072 'International Tables Vol C Tables 4.2.6.8 and 6.1.1.4'

loop_
_geom_angle_atom_site_label_1
_geom_angle_atom_site_label_2
_geom_angle_atom_site_label_3
_geom_angle
_geom_angle_site_symmetry_1
_geom_angle_site_symmetry_3
Cl Pd Cl 180.0 2_666 .
Cl Pd P 89.84(2) 2_666 .
Cl Pd P 90.16(2) . .
Cl Pd P 90.16(2) 2_666 2_666
Cl Pd P 89.84(2) . 2_666
P Pd P 180.0 . 2_666
C1 Fe C5 41.32(9) . .
C1 Fe C6 159.96(9) . .
C5 Fe C6 157.96(9) . .
C1 Fe C10 122.93(9) . .
C5 Fe C10 157.26(10) . .
C6 Fe C10 41.46(9) . .
C1 Fe C7 157.24(10) . .
C5 Fe C7 120.07(10) . .
C6 Fe C7 41.34(9) . .
C10 Fe C7 69.16(9) . .
C1 Fe C2 41.13(10) . .
C5 Fe C2 69.42(10) . .
C6 Fe C2 123.93(10) . .
C10 Fe C2 109.66(10) . .
C7 Fe C2 159.25(10) . .
C1 Fe C9 107.21(10) . .
C5 Fe C9 120.26(10) . .
C6 Fe C9 68.88(9) . .
C10 Fe C9 40.43(9) . .
C7 Fe C9 68.42(9) . .
C2 Fe C9 124.99(10) . .
C1 Fe C4 68.42(10) . .
C5 Fe C4 40.58(10) . .
C6 Fe C4 123.38(10) . .
C10 Fe C4 161.76(10) . .
C7 Fe C4 105.88(10) . .
C2 Fe C4 68.42(10) . .
C9 Fe C4 155.69(10) . .
C1 Fe C8 121.60(10) . .
C5 Fe C8 104.21(10) . .
C6 Fe C8 68.98(9) . .
C10 Fe C8 68.41(9) . .
C7 Fe C8 40.66(9) . .
C2 Fe C8 159.66(10) . .
C9 Fe C8 40.42(9) . .
C4 Fe C8 119.98(10) . .
C1 Fe C3 68.34(10) . .
C5 Fe C3 68.49(10) . .
C6 Fe C3 109.08(10) . .
C10 Fe C3 126.48(10) . .
C7 Fe C3 122.44(10) . .
C2 Fe C3 40.51(10) . .
C9 Fe C3 162.31(10) . .
C4 Fe C3 40.34(10) . .
C8 Fe C3 156.71(10) . .
C6 P C12 106.88(10) . .
C6 P C18 100.47(10) . .
C12 P C18 104.95(10) . .
C6 P Pd 123.58(7) . .
C12 P Pd 102.21(7) . .
C18 P Pd 117.20(7) . .
C2 C1 C5 108.5(2) . .
C2 C1 C11 125.7(2) . .
C5 C1 C11 125.8(2) . .
C2 C1 Fe 70.20(14) . .
C5 C1 Fe 69.65(13) . .
C11 C1 Fe 125.16(17) . .
C3 C2 C1 107.2(2) . .
C3 C2 Fe 70.34(14) . .
C1 C2 Fe 68.66(13) . .
C3 C2 H2 126.4 . .
C1 C2 H2 126.4 . .
Fe C2 H2 126.1 . .
C4 C3 C2 108.4(2) . .
C4 C3 Fe 69.38(14) . .
C2 C3 Fe 69.14(14) . .
C4 C3 H3 125.8 . .
C2 C3 H3 125.8 . .
Fe C3 H3 127.2 . .
C5 C4 C3 108.8(2) . .
C5 C4 Fe 69.08(13) . .
C3 C4 Fe 70.28(14) . .
C5 C4 H4 125.6 . .
C3 C4 H4 125.6 . .
Fe C4 H4 126.6 . .
C4 C5 C1 107.1(2) . .
C4 C5 Fe 70.34(14) . .
C1 C5 Fe 69.04(13) . .
C4 C5 H5 126.4 . .
C1 C5 H5 126.4 . .
Fe C5 H5 125.8 . .
C7 C6 C10 106.9(2) . .
C7 C6 P 129.40(17) . .
C10 C6 P 123.69(17) . .
C7 C6 Fe 69.47(12) . .
C10 C6 Fe 69.28(12) . .
P C6 Fe 124.83(12) . .
C8 C7 C6 108.0(2) . .
C8 C7 Fe 70.04(13) . .
C6 C7 Fe 69.20(13) . .
C8 C7 H7 126.0 . .
C6 C7 H7 126.0 . .
Fe C7 H7 126.3 . .
C9 C8 C7 108.2(2) . .
C9 C8 Fe 69.69(13) . .
C7 C8 Fe 69.30(13) . .
C9 C8 H8 125.9 . .
C7 C8 H8 125.9 . .
Fe C8 H8 126.7 . .
C10 C9 C8 108.8(2) . .
C10 C9 Fe 69.39(13) . .
C8 C9 Fe 69.90(13) . .
C10 C9 H9 125.6 . .
C8 C9 H9 125.6 . .
Fe C9 H9 126.7 . .
C9 C10 C6 108.1(2) . .
C9 C10 Fe 70.18(13) . .
C6 C10 Fe 69.26(12) . .
C9 C10 H10 126.0 . .
C6 C10 H10 126.0 . .
Fe C10 H10 126.2 . .
N1 C11 C1 178.4(3) . .
C13 C12 C17 119.5(2) . .
C13 C12 P 122.50(17) . .
C17 C12 P 117.69(17) . .
C12 C13 C14 119.8(2) . .
C12 C13 H13 120.1 . .
C14 C13 H13 120.1 . .
C15 C14 C13 120.5(2) . .
C15 C14 H14 119.8 . .
C13 C14 H14 119.8 . .
C14 C15 C16 120.1(2) . .
C14 C15 H15 119.9 . .
C16 C15 H15 119.9 . .
C17 C16 C15 119.9(2) . .
C17 C16 H16 120.1 . .
C15 C16 H16 120.1 . .
C16 C17 C12 120.3(2) . .
C16 C17 H17 119.9 . .
C12 C17 H17 119.9 . .
C23 C18 C19 119.4(2) . .
C23 C18 P 121.08(18) . .
C19 C18 P 119.29(17) . .
C20 C19 C18 120.3(2) . .
C20 C19 H19 119.8 . .
C18 C19 H19 119.8 . .
C19 C20 C21 120.1(2) . .
C19 C20 H20 120.0 . .
C21 C20 H20 120.0 . .
C22 C21 C20 120.1(2) . .
C22 C21 H21 120.0 . .
C20 C21 H21 120.0 . .
C21 C22 C23 120.0(2) . .
C21 C22 H22 120.0 . .
C23 C22 H22 120.0 . .
C22 C23 C18 120.1(2) . .
C22 C23 H23 119.9 . .
C18 C23 H23 119.9 . .

loop_
_geom_bond_atom_site_label_1
_geom_bond_atom_site_label_2
_geom_bond_distance
_geom_bond_site_symmetry_2
Pd Cl 2.2959(6) 2_666
Pd Cl 2.2959(6) .
Pd P 2.3264(5) .
Pd P 2.3265(6) 2_666
Fe C1 2.027(2) .
Fe C5 2.035(2) .
Fe C6 2.038(2) .
Fe C10 2.038(2) .
Fe C7 2.042(2) .
Fe C2 2.047(2) .
Fe C9 2.049(2) .
Fe C4 2.051(2) .
Fe C8 2.051(2) .
Fe C3 2.063(2) .
P C6 1.802(2) .
P C12 1.817(2) .
P C18 1.820(2) .
N1 C11 1.142(3) .
C1 C2 1.431(3) .
C1 C5 1.433(3) .
C1 C11 1.436(4) .
C2 C3 1.423(4) .
C2 H2 0.9500 .
C3 C4 1.419(4) .
C3 H3 0.9500 .
C4 C5 1.417(4) .
C4 H4 0.9500 .
C5 H5 0.9500 .
C6 C7 1.440(3) .
C6 C10 1.443(3) .
C7 C8 1.422(3) .
C7 H7 0.9500 .
C8 C9 1.416(3) .
C8 H8 0.9500 .
C9 C10 1.412(3) .
C9 H9 0.9500 .
C10 H10 0.9500 .
C12 C13 1.385(3) .
C12 C17 1.403(3) .
C13 C14 1.387(3) .
C13 H13 0.9500 .
C14 C15 1.381(4) .
C14 H14 0.9500 .
C15 C16 1.384(4) .
C15 H15 0.9500 .
C16 C17 1.378(3) .
C16 H16 0.9500 .
C17 H17 0.9500 .
C18 C23 1.393(3) .
C18 C19 1.393(3) .
C19 C20 1.381(3) .
C19 H19 0.9500 .
C20 C21 1.388(4) .
C20 H20 0.9500 .
C21 C22 1.383(4) .
C21 H21 0.9500 .
C22 C23 1.388(3) .
C22 H22 0.9500 .
C23 H23 0.9500 .
